data_2006599
loop_
_publ_author_name
'Ng, Seik Weng'
'Othman, A. Hamid'

_publ_section_title
;
 Silver Acetate--Triphenylphosphine Complexes.
 Acetatobis(triphenylphosphine)silver(I) and its Sesquihydrate, and
 Bis[acetato(triphenylphosphine)silver(I)] Hydrate and its Hemihydrate
;
_journal_issue 10
_journal_name_full 'Acta Crystallographica Section C'
_journal_page_first 1396
_journal_page_last 1400
_journal_paper_doi 10.1107/S0108270197006690
_journal_volume 53
_journal_year 1997
_chemical_formula_iupac '[Ag~2~(C~2~H~3~O~2~)~2~(C~18~H~15~P)~2~].H~2~O'
_chemical_formula_moiety '[(C~18~H~15~P)~2~(C~2~H~3~O~2~)~2~(H~2~O)Ag~2~]'
_chemical_formula_sum 'C40 H38 Ag2 O5 P2'
_chemical_formula_weight 876.38
_chemical_name_systematic
;
 Bis(acetatotriphenylphosphinesilver(I)] hydrate
;
_space_group_IT_number 14
_symmetry_cell_setting monoclinic
_symmetry_space_group_name_Hall '-P 2ybc'
_symmetry_space_group_name_H-M 'P 1 21/c 1'
_audit_creation_method SHELXL
_cell_angle_alpha 90.00
_cell_angle_beta 103.960(4)
_cell_angle_gamma 90.00
_cell_formula_units_Z 4
_cell_length_a 15.8500(10)
_cell_length_b 12.4271(6)
_cell_length_c 19.935(2)
_cell_measurement_reflns_used 25
_cell_measurement_temperature 298(2)
_cell_measurement_theta_max 15.0
_cell_measurement_theta_min 14.5
_cell_volume 3810.6(5)
_computing_cell_refinement 'CAD-4 VAX/PC'
_computing_data_collection 'CAD-4 VAX/PC (Enraf-Nonius, 1988)'
_computing_data_reduction 'Xtal3.0 (Hall & Stewart, 1990)'
_computing_molecular_graphics 'ORTEPII (Johnson, 1976) in SHELXLTL/PC (Sheldrick, 1990b)'
_computing_publication_material SHELXL93
_computing_structure_refinement 'SHELXL93 (Sheldrick, 1993)'
_computing_structure_solution 'SHELXS86 (Sheldrick, 1990a)'
_diffrn_ambient_temperature 298(2)
_diffrn_measurement_device 'Enraf-Nonius CAD-4'
_diffrn_measurement_method 'w scans'
_diffrn_radiation_monochromator graphite
_diffrn_radiation_source 'fine-focus sealed tube'
_diffrn_radiation_type MoK\a
_diffrn_radiation_wavelength 0.71073
_diffrn_reflns_av_R_equivalents 0.0084
_diffrn_reflns_av_sigmaI/netI 0.0159
_diffrn_reflns_limit_h_max 18
_diffrn_reflns_limit_h_min -18
_diffrn_reflns_limit_k_max 14
_diffrn_reflns_limit_k_min 0
_diffrn_reflns_limit_l_max 23
_diffrn_reflns_limit_l_min 0
_diffrn_reflns_number 6895
_diffrn_reflns_theta_max 24.98
_diffrn_reflns_theta_min 1.32
_diffrn_standards_decay_% 0
_diffrn_standards_interval_time 60
_diffrn_standards_number 3
_exptl_absorpt_coefficient_mu 1.153
_exptl_absorpt_correction_T_max 0.473
_exptl_absorpt_correction_T_min 0.415
_exptl_absorpt_correction_type '\y scans (North, Phillips & Mathews, 1968)'
_exptl_crystal_colour Colorless
_exptl_crystal_density_diffrn 1.528
_exptl_crystal_density_meas ?
_exptl_crystal_description Cube
_exptl_crystal_F_000 1768
_exptl_crystal_size_max 0.65
_exptl_crystal_size_mid 0.65
_exptl_crystal_size_min 0.65
_refine_diff_density_max 1.060
_refine_diff_density_min -0.478
_refine_ls_extinction_method none
_refine_ls_goodness_of_fit_all 1.138
_refine_ls_goodness_of_fit_obs 1.180
_refine_ls_hydrogen_treatment
;H atoms:
 riding model, U(H) = 1.5U~eq~(C); water H-atoms were placed at calculated
 positions with U = 0.1 \%A^2^.
;
_refine_ls_matrix_type full
_refine_ls_number_parameters 373
_refine_ls_number_reflns 6681
_refine_ls_number_restraints 0
_refine_ls_restrained_S_all 1.138
_refine_ls_restrained_S_obs 1.180
_refine_ls_R_factor_all 0.0551
_refine_ls_R_factor_obs .0449
_refine_ls_shift/esd_max -0.001
_refine_ls_shift/esd_mean 0.000
_refine_ls_structure_factor_coef Fsqd
_refine_ls_weighting_details 'w = 1/[\s^2^(Fo^2^)+(0.0673P)^2^+1.7144P] where P=(Fo^2^+2Fc^2^)/3'
_refine_ls_weighting_scheme calc
_refine_ls_wR_factor_all 0.1178
_refine_ls_wR_factor_obs .1107
_reflns_number_observed 5546
_reflns_number_total 6681
_reflns_observed_criterion >2sigma(I)
_cod_data_source_file kh1148.cif
_cod_data_source_block III
_cod_depositor_comments
;
The following automatic conversions were performed:
'_symmetry_cell_setting' value 'Monoclinic' changed to 'monoclinic'
according to '/home/saulius/struct/CIF-dictionaries/cif_core.dic'
dictionary named 'cif_core.dic' version 2.4.1 from 2010-06-29.

Automatic conversion script
Id: cif_fix_enum 1527 2010-12-29 10:47:43Z saulius 

The following automatic conversions were performed:

'_symmetry_cell_setting' value 'Monoclinic' changed to 'monoclinic'
according to /home/saulius/struct/CIF-dictionaries/cif_core.dic
dictionary named 'cif_core.dic' version 2.4.1 from 2010-06-29.

Automatic conversion script
Id: cif_fix_values 1715 2011-07-08 13:25:40Z adriana 

The following automatic conversions were performed:

'_exptl_crystal_density_meas' value 'not measured' was changed to '?'
- the value is perceived as not measured.

Automatic conversion script
Id: cif_fix_values 3008 2015-01-20 13:52:24Z robertas 

The following automatic conversions were performed:

'_refine_ls_weighting_scheme' value 'calc w =
1/[\s^2^(Fo^2^)+(0.0673P)^2^+1.7144P] where P=(Fo^2^+2Fc^2^)/3' was
changed to 'calc'. New tag '_refine_ls_weighting_details' was
created. The value of the new tag was set to 'w =
1/[\s^2^(Fo^2^)+(0.0673P)^2^+1.7144P] where P=(Fo^2^+2Fc^2^)/3'.

Automatic conversion script
Id: cif_fix_values 3143 2015-03-26 13:38:13Z robertas 
;
_cod_original_cell_volume 3810.7(5)
_cod_original_sg_symbol_H-M 'P 21/c'
_cod_original_formula_sum 'C40 H38 O5 P2 Ag2'
_cod_database_code 2006599

loop_
_symmetry_equiv_pos_as_xyz
'x, y, z'
'-x, y+1/2, -z+1/2'
'-x, -y, -z'
'x, -y-1/2, z-1/2'

loop_
_atom_site_aniso_label
_atom_site_aniso_U_11
_atom_site_aniso_U_22
_atom_site_aniso_U_33
_atom_site_aniso_U_12
_atom_site_aniso_U_13
_atom_site_aniso_U_23
Ag1a .0510(2) .0677(2) .0603(2) -.0212(2) .00520(10) -.0031(2)
P1a .0446(5) .0520(5) .0459(5) -.0118(4) .0099(4) -.0042(4)
O1a .060(2) .097(2) .064(2) -.017(2) .0150(10) -.021(2)
O2a .079(2) .124(3) .073(2) -.027(2) .010(2) .001(2)
C1a .044(2) .098(4) .065(3) -.008(2) .010(2) -.038(3)
C2a .182(8) .300(10) .119(6) -.162(9) .064(6) -.124(8)
C11a .055(2) .049(2) .048(2) .000(2) .015(2) -.002(2)
C12a .071(3) .066(3) .055(2) .000(2) .013(2) .004(2)
C13a .099(4) .085(3) .056(3) .004(3) .013(2) .013(2)
C14a .118(5) .078(3) .064(3) -.001(3) .036(3) .017(3)
C15a .084(3) .059(3) .095(4) -.006(2) .044(3) .011(3)
C16a .065(3) .058(2) .064(2) -.008(2) .024(2) .003(2)
C21a .051(2) .054(2) .044(2) -.006(2) .008(2) .000(2)
C22a .057(2) .057(2) .068(3) -.009(2) .010(2) -.010(2)
C23a .081(3) .058(3) .062(3) -.010(2) .001(2) -.004(2)
C24a .096(4) .066(3) .065(3) .008(3) .012(3) -.011(2)
C25a .075(3) .084(3) .079(3) .014(3) .027(3) -.003(3)
C26a .055(2) .069(3) .056(2) -.006(2) .015(2) -.002(2)
C31a .050(2) .048(2) .048(2) -.011(2) .010(2) .001(2)
C32a .082(3) .076(3) .057(2) .004(3) .007(2) -.005(2)
C33a .101(4) .100(4) .068(3) .013(3) -.014(3) .005(3)
C34a .078(3) .086(4) .101(4) .015(3) .004(3) .025(3)
C35a .078(3) .071(3) .091(4) .014(2) .034(3) .013(3)
C36a .074(3) .063(3) .063(3) .000(2) .020(2) .002(2)
Ag1b .0409(2) .0789(3) .0625(2) -.01590(10) .00330(10) -.0057(2)
P1b .0398(5) .0504(5) .0515(5) -.0087(4) .0052(4) -.0009(4)
O1b .052(2) .081(2) .049(2) -.0100(10) .0060(10) -.0010(10)
O2b .088(2) .073(2) .073(2) -.021(2) -.007(2) .011(2)
C1b .048(2) .061(3) .050(2) .000(2) .007(2) -.009(2)
C2b .095(4) .086(3) .055(3) -.019(3) -.010(2) -.008(2)
C11b .049(2) .045(2) .057(2) -.002(2) .013(2) .004(2)
C12b .073(3) .056(2) .059(2) -.002(2) .010(2) .002(2)
C13b .108(4) .079(3) .060(3) -.001(3) .025(3) .006(2)
C14b .101(4) .076(3) .096(4) .008(3) .046(3) .025(3)
C15b .073(3) .067(3) .098(4) -.012(2) .030(3) .014(3)
C16b .057(2) .058(2) .071(3) -.010(2) .013(2) .005(2)
C21b .052(2) .059(2) .053(2) -.015(2) .011(2) -.003(2)
C22b .065(3) .119(4) .069(3) -.003(3) .001(2) -.032(3)
C23b .100(4) .128(5) .072(3) -.011(4) -.004(3) -.032(4)
C24b .141(5) .083(4) .068(3) -.034(4) .020(3) -.023(3)
C25b .142(5) .058(3) .093(4) .008(3) .013(4) -.009(3)
C26b .105(4) .053(3) .069(3) .005(3) -.001(3) -.002(2)
C31b .047(2) .049(2) .057(2) -.007(2) .002(2) .006(2)
C32b .069(3) .076(3) .087(3) .001(2) .022(3) .023(3)
C33b .094(4) .085(4) .100(4) -.005(3) .013(3) .038(3)
C34b .073(3) .075(3) .129(5) .010(3) .007(3) .034(3)
C35b .061(3) .076(3) .116(4) .009(2) .020(3) .015(3)
C36b .053(2) .057(3) .086(3) -.002(2) .017(2) .014(2)
Ow1a .270(13) .105(4) .040(10) .011(6) .030(10) .000(10)
Ow1b .270(13) .105(4) .040(10) .011(6) .030(10) .000(10)

loop_
_atom_site_label
_atom_site_fract_x
_atom_site_fract_y
_atom_site_fract_z
_atom_site_U_iso_or_equiv
_atom_site_thermal_displace_type
_atom_site_calc_flag
_atom_site_refinement_flags
_atom_site_occupancy
_atom_site_disorder_group
_atom_site_type_symbol
Ag1a .14842(2) .15758(3) .73932(2) .06100(10) Uani d . 1 . Ag
P1a .02754(6) .04210(8) .71300(5) .0477(2) Uani d . 1 . P
O1a .2518(2) .2804(3) .7838(2) .0739(8) Uani d . 1 . O
O2a .2103(3) .2095(4) .8694(2) .0930(10) Uani d . 1 . O
C1a .2559(3) .2708(4) .8472(2) .0690(10) Uani d . 1 . C
C2a .3190(6) .3400(9) .8970(4) .196(6) Uani d . 1 . C
H2a1 .3508(6) .3841(9) .8720(4) .294 Uiso calc R 1 . H
H2a2 .3589(6) .2951(9) .9290(4) .294 Uiso calc R 1 . H
H2a3 .2879(6) .3851(9) .9219(4) .294 Uiso calc R 1 . H
C11a .0003(2) -.0131(2) .79000(10) .0510(10) Uani d G 1 . C
C12a .06380(10) -.0103(2) .85180(10) .0650(10) Uani d G 1 . C
H12a .1173(2) .0218(4) .8534(2) .097 Uiso calc R 1 . H
C13a .0474(2) -.0555(3) .91110(10) .0810(10) Uani d G 1 . C
H13a .0899(3) -.0537(4) .95250(10) .122 Uiso calc R 1 . H
C14a -.0325(2) -.1036(3) .90870(10) .084(2) Uani d G 1 . C
H14a -.0435(3) -.1338(4) .9484(2) .126 Uiso calc R 1 . H
C15a -.0960(2) -.1063(2) .8469(2) .0760(10) Uani d G 1 . C
H15a -.1494(2) -.1385(4) .8453(2) .113 Uiso calc R 1 . H
C16a -.0796(2) -.0611(2) .78760(10) .0610(10) Uani d G 1 . C
H16a -.1220(2) -.0630(4) .7463(2) .092 Uiso calc R 1 . H
C21a .0422(2) -.0773(2) .66400(10) .0500(10) Uani d G 1 . C
C22a -.02450(10) -.1505(2) .6398(2) .0610(10) Uani d G 1 . C
H22a -.07980(10) -.1371(3) .6461(2) .092 Uiso calc R 1 . H
C23a -.0085(2) -.2437(2) .6063(2) .0700(10) Uani d G 1 . C
H23a -.0532(2) -.2926(3) .5901(2) .104 Uiso calc R 1 . H
C24a .0741(2) -.2636(2) .5969(2) .0770(10) Uani d G 1 . C
H24a .0848(3) -.3260(2) .5745(2) .115 Uiso calc R 1 . H
C25a .1409(2) -.1905(2) .6211(2) .0780(10) Uani d G 1 . C
H25a .1962(2) -.2038(3) .6148(2) .117 Uiso calc R 1 . H
C26a .12490(10) -.0973(2) .65460(10) .0600(10) Uani d G 1 . C
H26a .1696(2) -.0483(3) .6708(2) .090 Uiso calc R 1 . H
C31a -.0707(2) .1082(2) .66450(10) .0490(10) Uani d G 1 . C
C32a -.1036(2) .0912(2) .59410(10) .0740(10) Uani d G 1 . C
H32a -.0777(3) .0407(3) .5710(2) .110 Uiso calc R 1 . H
C33a -.1751(2) .1496(3) .55830(10) .095(2) Uani d G 1 . C
H33a -.1971(3) .1382(4) .51120(10) .143 Uiso calc R 1 . H
C34a -.2137(2) .2251(3) .5928(2) .091(2) Uani d G 1 . C
H34a -.2616(2) .2642(4) .5688(2) .137 Uiso calc R 1 . H
C35a -.1808(2) .2421(2) .6632(2) .0780(10) Uani d G 1 . C
H35a -.2067(3) .2926(3) .6863(2) .117 Uiso calc R 1 . H
C36a -.1093(2) .1837(2) .69900(10) .0660(10) Uani d G 1 . C
H36a -.0873(3) .1950(3) .74610(10) .099 Uiso calc R 1 . H
Ag1b .36833(2) .24999(3) .72439(2) .06240(10) Uani d . 1 . Ag
P1b .51199(6) .30879(8) .76535(5) .0482(2) Uani d . 1 . P
O1b .2611(2) .1276(3) .66800(10) .0618(7) Uani d . 1 . O
O2b .2811(2) .2609(3) .6032(2) .0830(10) Uani d . 1 . O
C1b .2445(2) .1762(3) .6113(2) .0540(10) Uani d . 1 . C
C2b .1751(4) .1322(4) .5527(2) .083(2) Uani d . 1 . C
H2b1 .1528(4) .0664(4) .5669(2) .125 Uiso calc R 1 . H
H2b2 .1993(4) .1185(4) .5138(2) .125 Uiso calc R 1 . H
H2b3 .1288(4) .1837(4) .5400(2) .125 Uiso calc R 1 . H
C11b .5546(2) .3748(2) .69890(10) .0500(10) Uani d G 1 . C
C12b .5175(2) .3506(2) .63000(10) .0640(10) Uani d G 1 . C
H12b .4705(2) .3037(3) .6187(2) .096 Uiso calc R 1 . H
C13b .5506(2) .3965(3) .57810(10) .0820(10) Uani d G 1 . C
H13b .5257(3) .3803(4) .53210(10) .122 Uiso calc R 1 . H
C14b .6208(2) .4666(3) .5951(2) .087(2) Uani d G 1 . C
H14b .6429(3) .4973(4) .5604(2) .131 Uiso calc R 1 . H
C15b .6579(2) .4909(2) .6640(2) .0780(10) Uani d G 1 . C
H15b .7049(2) .5378(3) .6754(2) .117 Uiso calc R 1 . H
C16b .6248(2) .4449(2) .71590(10) .0620(10) Uani d G 1 . C
H16b .6497(2) .4612(3) .76200(10) .093 Uiso calc R 1 . H
C21b .5276(2) .4083(2) .83420(10) .0550(10) Uani d G 1 . C
C22b .5961(2) .4053(3) .8927(2) .087(2) Uani d G 1 . C
H22b .6373(2) .3507(4) .8981(2) .130 Uiso calc R 1 . H
C23b .6031(2) .4841(3) .94330(10) .105(2) Uani d G 1 . C
H23b .6489(3) .4821(5) .9825(2) .157 Uiso calc R 1 . H
C24b .5415(3) .5657(3) .9353(2) .098(2) Uani d G 1 . C
H24b .5462(4) .6184(3) .9691(2) .147 Uiso calc R 1 . H
C25b .4730(2) .5687(2) .8767(2) .100(2) Uani d G 1 . C
H25b .4318(3) .6233(3) .8714(3) .151 Uiso calc R 1 . H
C26b .4660(2) .4899(2) .82620(10) .0800(10) Uani d G 1 . C
H26b .4202(3) .4919(4) .7870(2) .119 Uiso calc R 1 . H
C31b .5896(2) .2031(2) .80030(10) .0530(10) Uani d G 1 . C
C32b .5734(2) .1406(3) .8537(2) .0770(10) Uani d G 1 . C
H32b .5239(2) .1528(4) .8698(2) .115 Uiso calc R 1 . H
C33b .6313(2) .0597(3) .8829(2) .095(2) Uani d G 1 . C
H33b .6205(3) .0179(4) .9186(2) .142 Uiso calc R 1 . H
C34b .7053(2) .0414(2) .8588(2) .096(2) Uani d G 1 . C
H34b .7440(3) -.0127(3) .8784(3) .143 Uiso calc R 1 . H
C35b .7215(2) .1039(3) .8055(2) .085(2) Uani d G 1 . C
H35b .7710(2) .0917(4) .7893(3) .127 Uiso calc R 1 . H
C36b .6636(2) .1847(2) .77620(10) .0650(10) Uani d G 1 . C
H36b .6745(3) .2266(3) .7405(2) .098 Uiso calc R 1 . H
Ow1a .230(4) .097(4) 1.0020(10) .139(5) Uani d P .50 . O
Ow1b .238(4) .098(4) .9830(10) .139(5) Uani d P .50 . O
H1 .2555 .1281 .9552 .100 Uiso d . 1 . H
H2 .2643 .1429 1.0348 .100 Uiso d . 1 . H

loop_
_atom_type_symbol
_atom_type_description
_atom_type_scat_dispersion_real
_atom_type_scat_dispersion_imag
_atom_type_scat_source
C C 0.0033 0.0016 'International Tables Vol C Tables 4.2.6.8 and 6.1.1.4'
H H 0.0000 0.0000 'International Tables Vol C Tables 4.2.6.8 and 6.1.1.4'
O O 0.0106 0.0060 'International Tables Vol C Tables 4.2.6.8 and 6.1.1.4'
P P 0.1023 0.0942 'International Tables Vol C Tables 4.2.6.8 and 6.1.1.4'
Ag Ag -0.8971 1.1015 'International Tables Vol C Tables 4.2.6.8 and 6.1.1.4'

loop_
_geom_angle_atom_site_label_1
_geom_angle_atom_site_label_2
_geom_angle_atom_site_label_3
_geom_angle_site_symmetry_1
_geom_angle_site_symmetry_3
_geom_angle
_geom_angle_publ_flag
P1a Ag1a O1a . . 167.40(8) yes
P1a Ag1a O1b . . 115.27(7) yes
P1a Ag1a O2a . . 117.50(9) yes
O1a Ag1a O1b . . 77.20(10) yes
O1a Ag1a O2a . . 51.90(10) yes
O1b Ag1a O2a . . 116.10(10) yes
C11a P1a C21a . . 103.40(10) no
C11a P1a C31a . . 105.80(10) no
C21a P1a C31a . . 106.70(10) no
C31a P1a Ag1a . . 113.00(10) yes
C21a P1a Ag1a . . 114.47(9) yes
C11a P1a Ag1a . . 112.78(9) yes
C1a O1a Ag1a . . 100.8(3) no
C1a O1a Ag1b . . 127.6(3) no
Ag1a O1a Ag1b . . 105.50(10) yes
C1a O2a Ag1a . . 84.7(3) no
O2a C1a O1a . . 122.6(4) no
O2a C1a C2a . . 118.9(5) no
O1a C1a C2a . . 118.5(5) no
C12a C11a C16a . . 120.0 no
C12a C11a P1a . . 117.90(10) no
C16a C11a P1a . . 122.00(10) no
C11a C12a C13a . . 120.0 no
C14a C13a C12a . . 120.0 no
C13a C14a C15a . . 120.0 no
C16a C15a C14a . . 120.0 no
C15a C16a C11a . . 120.0 no
C22a C21a C26a . . 120.0 no
C22a C21a P1a . . 122.20(10) no
C26a C21a P1a . . 117.70(10) no
C23a C22a C21a . . 120.0 no
C22a C23a C24a . . 120.0 no
C25a C24a C23a . . 120.0 no
C26a C25a C24a . . 120.0 no
C25a C26a C21a . . 120.0 no
C32a C31a C36a . . 120.0 no
C32a C31a P1a . . 122.2(2) no
C36a C31a P1a . . 117.7(2) no
C33a C32a C31a . . 120.0 no
C32a C33a C34a . . 120.0 no
C33a C34a C35a . . 120.0 no
C36a C35a C34a . . 120.0 no
C35a C36a C31a . . 120.0 no
P1b Ag1b O1a . . 124.46(8) yes
P1b Ag1b O1b . . 153.74(8) yes
P1b Ag1b O2b . . 126.06(9) yes
O1a Ag1b O1b . . 77.80(10) yes
O1a Ag1b O2b . . 98.90(10) yes
O1b Ag1b O2b . . 53.20(10) yes
C11b P1b C21b . . 103.60(10) no
C11b P1b C31b . . 105.60(10) no
C21b P1b C31b . . 104.20(10) no
C31b P1b Ag1b . . 114.80(10) yes
C21b P1b Ag1b . . 114.80(10) yes
C11b P1b Ag1b . . 112.76(9) yes
C1b O1b Ag1b . . 95.2(2) no
C1b O1b Ag1a . . 114.0(2) no
Ag1b O1b Ag1a . . 99.20(10) yes
C1b O2b Ag1b . . 89.7(3) no
O2b C1b O1b . . 121.9(4) no
O2b C1b C2b . . 119.3(4) no
O1b C1b C2b . . 118.8(4) no
C12b C11b C16b . . 120.0 no
C12b C11b P1b . . 118.6(2) no
C16b C11b P1b . . 121.4(2) no
C11b C12b C13b . . 120.0 no
C14b C13b C12b . . 120.0 no
C15b C14b C13b . . 120.0 no
C16b C15b C14b . . 120.0 no
C15b C16b C11b . . 120.0 no
C22b C21b C26b . . 120.0 no
C22b C21b P1b . . 123.5(2) no
C26b C21b P1b . . 116.5(2) no
C21b C22b C23b . . 120.0 no
C22b C23b C24b . . 120.0 no
C25b C24b C23b . . 120.0 no
C26b C25b C24b . . 120.0 no
C25b C26b C21b . . 120.0 no
C32b C31b C36b . . 120.0 no
C32b C31b P1b . . 117.7(2) no
C36b C31b P1b . . 122.3(2) no
C33b C32b C31b . . 120.0 no
C32b C33b C34b . . 120.0 no
C33b C34b C35b . . 120.0 no
C34b C35b C36b . . 120.0 no
C35b C36b C31b . . 120.0 no
O2a Ow1b O2b . 4_566 110(2) no
O2b Ow1a O2a 4_566 . 108(2) no

loop_
_geom_bond_atom_site_label_1
_geom_bond_atom_site_label_2
_geom_bond_site_symmetry_2
_geom_bond_distance
_geom_bond_publ_flag
Ag1a P1a . 2.3500(10) yes
Ag1a O1a . 2.258(3) yes
Ag1a O1b . 2.565(3) yes
Ag1a O2a . 2.622(4) yes
P1a C11a . 1.826(2) no
P1a C21a . 1.822(2) no
P1a C31a . 1.819(2) no
O1a C1a . 1.256(6) no
O2a C1a . 1.205(6) no
C1a C2a . 1.499(7) no
C11a C12a . 1.39 no
C11a C16a . 1.39 no
C12a C13a . 1.39 no
C13a C14a . 1.39 no
C14a C15a . 1.39 no
C15a C16a . 1.39 no
C21a C22a . 1.39 no
C21a C26a . 1.39 no
C22a C23a . 1.39 no
C23a C24a . 1.39 no
C24a C25a . 1.39 no
C25a C26a . 1.39 no
C31a C32a . 1.39 no
C31a C36a . 1.39 no
C32a C33a . 1.39 no
C33a C34a . 1.39 no
C34a C35a . 1.39 no
C35a C36a . 1.39 no
Ag1b P1b . 2.3428(9) yes
Ag1b O1a . 2.451(3) yes
Ag1b O1b . 2.355(3) yes
Ag1b O2b . 2.481(3) yes
P1b C11b . 1.821(2) no
P1b C21b . 1.819(2) no
P1b C31b . 1.820(2) no
O1b C1b . 1.251(5) no
O2b C1b . 1.231(5) no
C1b C2b . 1.501(6) no
C11b C12b . 1.39 no
C11b C16b . 1.39 no
C12b C13b . 1.39 no
C13b C14b . 1.39 no
C14b C15b . 1.39 no
C15b C16b . 1.39 no
C21b C22b . 1.39 no
C21b C26b . 1.39 no
C22b C23b . 1.39 no
C23b C24b . 1.39 no
C24b C25b . 1.39 no
C25b C26b . 1.39 no
C31b C32b . 1.39 no
C31b C36b . 1.39 no
C32b C33b . 1.39 no
C33b C34b . 1.39 no
C34b C35b . 1.39 no
C35b C36b . 1.39 no
O2a Ow1b . 2.60(3) no
O2a Ow1a . 2.94(3) no
Ow1a O2b 4_566 2.66(4) no
Ow1b O2b 4_566 2.92(4) no
